data_4302364
loop_
_publ_author_name
'Otero, Antonio'
'Fern\'andez-Baeza, Juan'
'Tejeda, Juan'
'Lara-S\'anchez, Agust\'in'
'S\'anchez-Molina, Margarita'
'Franco, Sonia'
'L\'opez-Solera, Isabel'
'Rodr\'iguez, Ana M'
'S\'anchez-Barba, Luis F'
'Morante-Zarcero, Sonia'
'Garc\'es, Andr\'es'

_publ_section_title
;
 On the Search for NNO-Donor Enantiopure Scorpionate Ligands and Their
 Coordination to Group 4 Metals
;
_journal_coden_ASTM INOCAJ
_journal_issue 12
_journal_name_full 'Inorganic chemistry'
_journal_page_first 5540
_journal_page_last 5554
_journal_paper_doi 10.1021/ic900352e
_journal_volume 48
_journal_year 2009
_chemical_formula_sum 'C19 H24 N4 O'
_chemical_formula_weight 324.42
_space_group_IT_number 2
_symmetry_cell_setting triclinic
_symmetry_space_group_name_Hall '-P 1'
_symmetry_space_group_name_H-M 'P -1'
_atom_sites_solution_hydrogens geom
_atom_sites_solution_primary direct
_atom_sites_solution_secondary difmap
_audit_creation_method SHELXL-97
_cell_angle_alpha 65.704(2)
_cell_angle_beta 81.085(2)
_cell_angle_gamma 70.782(2)
_cell_formula_units_Z 2
_cell_length_a 7.3634(10)
_cell_length_b 11.0255(15)
_cell_length_c 12.6364(17)
_cell_measurement_reflns_used 1015
_cell_measurement_temperature 200(2)
_cell_measurement_theta_max 23.050
_cell_measurement_theta_min 2.174
_cell_volume 882.7(2)
_computing_structure_refinement 'SHELXL-97 (Sheldrick, 1997)'
_diffrn_ambient_temperature 200(2)
_diffrn_measured_fraction_theta_full 0.979
_diffrn_measured_fraction_theta_max 0.979
_diffrn_measurement_device_type 'CCD area detector'
_diffrn_measurement_method 'omega and phi scans'
_diffrn_radiation_monochromator graphite
_diffrn_radiation_source 'fine-focus sealed tube'
_diffrn_radiation_type MoK\a
_diffrn_radiation_wavelength 0.71073
_diffrn_reflns_av_R_equivalents 0.0259
_diffrn_reflns_av_sigmaI/netI 0.0541
_diffrn_reflns_limit_h_max 9
_diffrn_reflns_limit_h_min -9
_diffrn_reflns_limit_k_max 13
_diffrn_reflns_limit_k_min -13
_diffrn_reflns_limit_l_max 15
_diffrn_reflns_limit_l_min -15
_diffrn_reflns_number 5850
_diffrn_reflns_theta_full 26.23
_diffrn_reflns_theta_max 26.23
_diffrn_reflns_theta_min 2.17
_exptl_absorpt_coefficient_mu 0.078
_exptl_absorpt_correction_T_max 0.9830
_exptl_absorpt_correction_T_min 0.9586
_exptl_absorpt_correction_type multi-scan
_exptl_absorpt_process_details SADABS
_exptl_crystal_colour colorless
_exptl_crystal_density_diffrn 1.221
_exptl_crystal_density_method 'not measured'
_exptl_crystal_description prism
_exptl_crystal_F_000 348
_exptl_crystal_size_max 0.55
_exptl_crystal_size_mid 0.26
_exptl_crystal_size_min 0.22
_refine_diff_density_max 0.218
_refine_diff_density_min -0.252
_refine_diff_density_rms 0.048
_refine_ls_extinction_method none
_refine_ls_goodness_of_fit_ref 1.054
_refine_ls_hydrogen_treatment constr
_refine_ls_matrix_type full
_refine_ls_number_parameters 222
_refine_ls_number_reflns 3473
_refine_ls_number_restraints 0
_refine_ls_restrained_S_all 1.054
_refine_ls_R_factor_all 0.1017
_refine_ls_R_factor_gt 0.0602
_refine_ls_shift/su_max 0.010
_refine_ls_shift/su_mean 0.000
_refine_ls_structure_factor_coef Fsqd
_refine_ls_weighting_details 'calc w=1/[\s^2^(Fo^2^)+(0.1040P)^2^+0.0139P] where P=(Fo^2^+2Fc^2^)/3'
_refine_ls_weighting_scheme calc
_refine_ls_wR_factor_gt 0.1593
_refine_ls_wR_factor_ref 0.1926
_reflns_number_gt 2101
_reflns_number_total 3473
_reflns_threshold_expression >2sigma(I)
_cod_duplicate_entry 4338573
_cod_data_source_file ic900352e_si_001_3.cif
_cod_data_source_block 4
_cod_database_code 4302364

loop_
_symmetry_equiv_pos_as_xyz
'x, y, z'
'-x, -y, -z'

loop_
_atom_site_label
_atom_site_type_symbol
_atom_site_fract_x
_atom_site_fract_y
_atom_site_fract_z
_atom_site_U_iso_or_equiv
_atom_site_adp_type
_atom_site_occupancy
_atom_site_symmetry_multiplicity
_atom_site_calc_flag
_atom_site_refinement_flags
_atom_site_disorder_assembly
_atom_site_disorder_group
O1 O 0.6715(2) 0.05554(17) 0.57360(17) 0.0495(5) Uani 1 1 d . . .
H1A H 0.6486 0.1328 0.5171 0.074 Uiso 1 1 calc R . .
N1 N 0.1890(3) 0.10834(18) 0.71452(18) 0.0379(5) Uani 1 1 d . . .
N2 N 0.1518(3) 0.20755(19) 0.75929(19) 0.0419(6) Uani 1 1 d . . .
N3 N 0.2867(3) 0.24522(19) 0.52688(19) 0.0388(5) Uani 1 1 d . . .
N4 N 0.4214(3) 0.3152(2) 0.48757(19) 0.0439(6) Uani 1 1 d . . .
C1 C 0.5348(3) 0.0651(2) 0.6655(2) 0.0400(6) Uani 1 1 d . . .
H1 H 0.5462 0.1370 0.6909 0.048 Uiso 1 1 calc R . .
C2 C 0.3314(3) 0.1082(2) 0.6216(2) 0.0378(6) Uani 1 1 d . . .
H2 H 0.3251 0.0388 0.5914 0.045 Uiso 1 1 calc R . .
C3 C 0.0165(4) 0.1802(2) 0.8399(2) 0.0431(6) Uani 1 1 d . . .
C4 C -0.0325(4) 0.0646(3) 0.8473(3) 0.0472(7) Uani 1 1 d . . .
H4 H -0.1257 0.0254 0.8983 0.057 Uiso 1 1 calc R . .
C5 C 0.0811(3) 0.0192(2) 0.7662(2) 0.0408(6) Uani 1 1 d . . .
C6 C -0.0646(4) 0.2684(3) 0.9099(3) 0.0561(8) Uani 1 1 d . . .
H6A H 0.0089 0.2282 0.9810 0.084 Uiso 1 1 calc R . .
H6B H -0.1995 0.2717 0.9305 0.084 Uiso 1 1 calc R . .
H6C H -0.0561 0.3629 0.8642 0.084 Uiso 1 1 calc R . .
C7 C 0.0980(4) -0.1007(3) 0.7357(3) 0.0544(8) Uani 1 1 d . . .
H7A H 0.0667 -0.0667 0.6539 0.082 Uiso 1 1 calc R . .
H7B H 0.0085 -0.1514 0.7847 0.082 Uiso 1 1 calc R . .
H7C H 0.2299 -0.1632 0.7485 0.082 Uiso 1 1 calc R . .
C8 C 0.3327(4) 0.4368(2) 0.4061(2) 0.0440(6) Uani 1 1 d . . .
C9 C 0.1426(4) 0.4443(2) 0.3944(2) 0.0438(6) Uani 1 1 d . . .
H9 H 0.0498 0.5204 0.3432 0.053 Uiso 1 1 calc R . .
C10 C 0.1176(4) 0.3204(3) 0.4712(2) 0.0425(6) Uani 1 1 d . . .
C11 C 0.4376(4) 0.5423(3) 0.3412(3) 0.0581(8) Uani 1 1 d . . .
H11A H 0.4714 0.5745 0.3952 0.087 Uiso 1 1 calc R . .
H11B H 0.3551 0.6216 0.2809 0.087 Uiso 1 1 calc R . .
H11C H 0.5552 0.5002 0.3052 0.087 Uiso 1 1 calc R . .
C12 C -0.0506(4) 0.2666(3) 0.4950(3) 0.0593(8) Uani 1 1 d . . .
H12A H -0.1068 0.2623 0.5715 0.089 Uiso 1 1 calc R . .
H12B H -0.0093 0.1731 0.4938 0.089 Uiso 1 1 calc R . .
H12C H -0.1469 0.3288 0.4354 0.089 Uiso 1 1 calc R . .
C13 C 0.5764(3) -0.0736(2) 0.7662(2) 0.0393(6) Uani 1 1 d . . .
C14 C 0.6480(4) -0.1967(2) 0.7481(3) 0.0464(7) Uani 1 1 d . . .
H14 H 0.6679 -0.1941 0.6712 0.056 Uiso 1 1 calc R . .
C15 C 0.6905(4) -0.3229(3) 0.8414(3) 0.0496(7) Uani 1 1 d . . .
H15 H 0.7402 -0.4062 0.8273 0.059 Uiso 1 1 calc R . .
C16 C 0.6631(4) -0.3318(2) 0.9543(3) 0.0484(7) Uani 1 1 d . . .
C17 C 0.5890(4) -0.2082(3) 0.9710(3) 0.0518(7) Uani 1 1 d . . .
H17 H 0.5666 -0.2108 1.0479 0.062 Uiso 1 1 calc R . .
C18 C 0.5471(4) -0.0814(3) 0.8787(3) 0.0488(7) Uani 1 1 d . . .
H18 H 0.4973 0.0018 0.8929 0.059 Uiso 1 1 calc R . .
C19 C 0.7158(5) -0.4704(3) 1.0554(3) 0.0653(9) Uani 1 1 d . . .
H19A H 0.7576 -0.4590 1.1198 0.098 Uiso 1 1 calc R . .
H19B H 0.8206 -0.5369 1.0316 0.098 Uiso 1 1 calc R . .
H19C H 0.6035 -0.5054 1.0804 0.098 Uiso 1 1 calc R . .

loop_
_atom_site_aniso_label
_atom_site_aniso_U_11
_atom_site_aniso_U_22
_atom_site_aniso_U_33
_atom_site_aniso_U_23
_atom_site_aniso_U_13
_atom_site_aniso_U_12
O1 0.0395(10) 0.0468(10) 0.0504(13) -0.0129(9) 0.0101(9) -0.0106(8)
N1 0.0346(10) 0.0357(10) 0.0427(14) -0.0175(9) 0.0036(10) -0.0085(9)
N2 0.0425(11) 0.0352(11) 0.0430(14) -0.0150(10) -0.0006(11) -0.0056(9)
N3 0.0390(11) 0.0368(10) 0.0384(13) -0.0128(9) 0.0006(10) -0.0111(9)
N4 0.0459(12) 0.0403(11) 0.0437(15) -0.0131(10) 0.0018(11) -0.0160(10)
C1 0.0358(13) 0.0409(13) 0.0445(17) -0.0194(12) 0.0027(12) -0.0104(11)
C2 0.0375(13) 0.0349(12) 0.0391(16) -0.0144(11) 0.0029(12) -0.0097(10)
C3 0.0414(13) 0.0406(13) 0.0347(16) -0.0101(11) -0.0010(12) -0.0021(11)
C4 0.0410(14) 0.0436(14) 0.0451(18) -0.0101(12) 0.0065(13) -0.0102(11)
C5 0.0357(13) 0.0350(12) 0.0441(17) -0.0088(11) -0.0034(12) -0.0081(10)
C6 0.0612(17) 0.0500(16) 0.0462(19) -0.0209(14) 0.0046(15) -0.0024(14)
C7 0.0497(15) 0.0450(15) 0.071(2) -0.0215(14) 0.0010(15) -0.0192(13)
C8 0.0532(15) 0.0397(13) 0.0373(16) -0.0160(12) 0.0030(13) -0.0117(12)
C9 0.0476(15) 0.0382(13) 0.0367(16) -0.0130(11) 0.0011(12) -0.0044(11)
C10 0.0406(13) 0.0448(14) 0.0426(17) -0.0223(12) 0.0023(12) -0.0076(11)
C11 0.0656(18) 0.0448(15) 0.055(2) -0.0088(13) -0.0003(16) -0.0189(14)
C12 0.0420(15) 0.0588(17) 0.067(2) -0.0136(15) -0.0085(15) -0.0127(13)
C13 0.0328(12) 0.0370(12) 0.0471(17) -0.0174(11) -0.0020(12) -0.0071(10)
C14 0.0528(15) 0.0418(14) 0.0429(17) -0.0198(12) 0.0031(13) -0.0092(12)
C15 0.0599(17) 0.0385(14) 0.0471(19) -0.0205(13) 0.0030(15) -0.0072(13)
C16 0.0485(15) 0.0397(14) 0.0493(19) -0.0139(12) -0.0003(14) -0.0081(12)
C17 0.0605(17) 0.0495(15) 0.0381(17) -0.0186(13) 0.0000(14) -0.0055(13)
C18 0.0496(15) 0.0413(14) 0.056(2) -0.0263(14) -0.0010(14) -0.0047(12)
C19 0.081(2) 0.0522(16) 0.051(2) -0.0154(15) 0.0045(18) -0.0140(16)

loop_
_atom_type_symbol
_atom_type_description
_atom_type_scat_dispersion_real
_atom_type_scat_dispersion_imag
_atom_type_scat_source
C C 0.0033 0.0016 'International Tables Vol C Tables 4.2.6.8 and 6.1.1.4'
H H 0.0000 0.0000 'International Tables Vol C Tables 4.2.6.8 and 6.1.1.4'
N N 0.0061 0.0033 'International Tables Vol C Tables 4.2.6.8 and 6.1.1.4'
O O 0.0106 0.0060 'International Tables Vol C Tables 4.2.6.8 and 6.1.1.4'

loop_
_geom_angle_atom_site_label_1
_geom_angle_atom_site_label_2
_geom_angle_atom_site_label_3
_geom_angle
_geom_angle_site_symmetry_1
_geom_angle_site_symmetry_3
_geom_angle_publ_flag
C5 N1 N2 112.8(2) . . ?
C5 N1 C2 128.0(2) . . ?
N2 N1 C2 119.23(19) . . ?
C3 N2 N1 104.3(2) . . ?
C10 N3 N4 112.08(19) . . ?
C10 N3 C2 127.8(2) . . ?
N4 N3 C2 120.03(19) . . ?
C8 N4 N3 104.7(2) . . ?
O1 C1 C13 109.20(19) . . ?
O1 C1 C2 109.3(2) . . ?
C13 C1 C2 110.64(19) . . ?
N1 C2 N3 109.78(18) . . ?
N1 C2 C1 111.1(2) . . ?
N3 C2 C1 111.08(19) . . ?
N2 C3 C4 111.4(2) . . ?
N2 C3 C6 120.6(2) . . ?
C4 C3 C6 128.0(3) . . ?
C5 C4 C3 106.2(2) . . ?
N1 C5 C4 105.3(2) . . ?
N1 C5 C7 123.5(2) . . ?
C4 C5 C7 131.2(2) . . ?
N4 C8 C9 110.8(2) . . ?
N4 C8 C11 120.3(2) . . ?
C9 C8 C11 129.0(2) . . ?
C10 C9 C8 106.3(2) . . ?
N3 C10 C9 106.2(2) . . ?
N3 C10 C12 123.0(2) . . ?
C9 C10 C12 130.9(2) . . ?
C18 C13 C14 118.3(2) . . ?
C18 C13 C1 120.8(2) . . ?
C14 C13 C1 120.9(3) . . ?
C15 C14 C13 120.2(3) . . ?
C16 C15 C14 122.0(2) . . ?
C15 C16 C17 117.2(2) . . ?
C15 C16 C19 121.4(2) . . ?
C17 C16 C19 121.4(3) . . ?
C18 C17 C16 121.4(3) . . ?
C13 C18 C17 120.9(2) . . ?

loop_
_geom_bond_atom_site_label_1
_geom_bond_atom_site_label_2
_geom_bond_distance
_geom_bond_site_symmetry_2
_geom_bond_publ_flag
O1 C1 1.429(3) . ?
N1 C5 1.359(3) . ?
N1 N2 1.362(3) . ?
N1 C2 1.448(3) . ?
N2 C3 1.323(3) . ?
N3 C10 1.358(3) . ?
N3 N4 1.365(3) . ?
N3 C2 1.459(3) . ?
N4 C8 1.334(3) . ?
C1 C13 1.505(3) . ?
C1 C2 1.533(3) . ?
C3 C4 1.399(4) . ?
C3 C6 1.499(4) . ?
C4 C5 1.372(4) . ?
C5 C7 1.486(3) . ?
C8 C9 1.402(4) . ?
C8 C11 1.495(4) . ?
C9 C10 1.364(3) . ?
C10 C12 1.482(4) . ?
C13 C18 1.375(4) . ?
C13 C14 1.385(3) . ?
C14 C15 1.379(4) . ?
C15 C16 1.376(4) . ?
C16 C17 1.383(4) . ?
C16 C19 1.509(4) . ?
C17 C18 1.376(4) . ?
